data_7243831
loop_
_publ_author_name
'Xiao, Cheng-Quan'
'Yi, Wen-Hai'
'Hu, Jun-Jie'
'Liu, Sui-Jun'
'Wen, He-Rui'

_publ_section_title
;
 Stable hydrogen-bonded organic frameworks for selective fluorescence
 detection of Al3+ and Fe3+ ions
;
_journal_issue 47
_journal_name_full CrystEngComm
_journal_page_first 8334
_journal_page_last 8342
_journal_paper_doi 10.1039/D1CE01182K
_journal_volume 23
_journal_year 2021
_chemical_formula_sum 'C43 H35 N2 O9'
_chemical_formula_weight 723.73
_space_group_crystal_system monoclinic
_space_group_IT_number 14
_space_group_name_Hall '-P 2yn'
_space_group_name_H-M_alt 'P 1 21/n 1'
_atom_sites_solution_hydrogens mixed
_audit_creation_method SHELXL-2017/1
_audit_update_record
;
2021-04-25 deposited with the CCDC.	2021-10-28 downloaded from the CCDC.
;
_cell_angle_alpha 90
_cell_angle_beta 95.7960(10)
_cell_angle_gamma 90
_cell_formula_units_Z 4
_cell_length_a 11.5248(4)
_cell_length_b 9.7579(3)
_cell_length_c 33.3652(11)
_cell_measurement_reflns_used 9969
_cell_measurement_temperature 295(2)
_cell_measurement_theta_max 27.45
_cell_measurement_theta_min 2.848
_cell_volume 3733.0(2)
_computing_structure_refinement 'SHELXL-2017/1 (Sheldrick, 2017)'
_computing_structure_solution 'SHELXT 2014/5 (Sheldrick, 2014)'
_diffrn_ambient_temperature 295(2)
_diffrn_measured_fraction_theta_full 0.997
_diffrn_measured_fraction_theta_max 0.997
_diffrn_measurement_device_type 'Bruker APEX-II CCD'
_diffrn_measurement_method '\f and \w scans'
_diffrn_radiation_type MoK\a
_diffrn_radiation_wavelength 0.71073
_diffrn_reflns_av_R_equivalents 0.0464
_diffrn_reflns_av_unetI/netI 0.0377
_diffrn_reflns_Laue_measured_fraction_full 0.997
_diffrn_reflns_Laue_measured_fraction_max 0.997
_diffrn_reflns_limit_h_max 14
_diffrn_reflns_limit_h_min -14
_diffrn_reflns_limit_k_max 12
_diffrn_reflns_limit_k_min -12
_diffrn_reflns_limit_l_max 43
_diffrn_reflns_limit_l_min -43
_diffrn_reflns_number 55511
_diffrn_reflns_point_group_measured_fraction_full 0.997
_diffrn_reflns_point_group_measured_fraction_max 0.997
_diffrn_reflns_theta_full 25.242
_diffrn_reflns_theta_max 27.458
_diffrn_reflns_theta_min 2.741
_exptl_absorpt_coefficient_mu 0.091
_exptl_crystal_colour yellow
_exptl_crystal_density_diffrn 1.288
_exptl_crystal_description block
_exptl_crystal_F_000 1516
_exptl_crystal_size_max 0.160
_exptl_crystal_size_mid 0.140
_exptl_crystal_size_min 0.120
_refine_diff_density_max 1.545
_refine_diff_density_min -0.661
_refine_diff_density_rms 0.071
_refine_ls_extinction_method none
_refine_ls_goodness_of_fit_ref 0.829
_refine_ls_hydrogen_treatment mixed
_refine_ls_matrix_type full
_refine_ls_number_parameters 496
_refine_ls_number_reflns 8529
_refine_ls_number_restraints 424
_refine_ls_restrained_S_all 0.832
_refine_ls_R_factor_all 0.1275
_refine_ls_R_factor_gt 0.0793
_refine_ls_shift/su_max 0.000
_refine_ls_shift/su_mean 0.000
_refine_ls_structure_factor_coef Fsqd
_refine_ls_weighting_details 'w=1/[\s^2^(Fo^2^)+(0.1399P)^2^+8.1542P] where P=(Fo^2^+2Fc^2^)/3'
_refine_ls_weighting_scheme calc
_refine_ls_wR_factor_gt 0.2090
_refine_ls_wR_factor_ref 0.2620
_reflns_Friedel_coverage 0.000
_reflns_number_gt 5188
_reflns_number_total 8529
_reflns_threshold_expression 'I > 2\s(I)'
_cod_data_source_file d1ce01182k2.cif
_cod_data_source_block 3
_cod_depositor_comments 'Adding full bibliography for 7243830--7243833.cif.'
_cod_original_sg_symbol_H-M 'P 21/n'
_cod_database_code 7243831
_shelx_shelxl_version_number 2017/1
_shelx_space_group_comment
;
The symmetry employed for this shelxl refinement is uniquely defined
by the following loop, which should always be used as a source of
symmetry information in preference to the above space-group names.
They are only intended as comments.
;
_shelx_estimated_absorpt_t_min 0.986
_shelx_estimated_absorpt_t_max 0.989

loop_
_space_group_symop_operation_xyz
'x, y, z'
'-x+1/2, y+1/2, -z+1/2'
'-x, -y, -z'
'x-1/2, -y-1/2, z-1/2'

loop_
_atom_site_label
_atom_site_type_symbol
_atom_site_fract_x
_atom_site_fract_y
_atom_site_fract_z
_atom_site_U_iso_or_equiv
_atom_site_adp_type
_atom_site_occupancy
_atom_site_site_symmetry_order
_atom_site_calc_flag
_atom_site_refinement_flags_posn
_atom_site_refinement_flags_adp
_atom_site_refinement_flags_occupancy
_atom_site_disorder_assembly
_atom_site_disorder_group
C1 C 0.4205(5) 0.4295(4) 0.59264(11) 0.0708(11) Uani 1 1 d . U . . .
O1 O 0.4066(8) 0.4316(11) 0.4908(2) 0.243(4) Uani 1 1 d . U . . .
H1 H 0.445539 0.450513 0.472308 0.365 Uiso 1 1 calc DR U . . .
N1 N -0.2054(3) 0.0927(5) 0.60073(10) 0.0741(10) Uani 1 1 d . . . . .
C2 C -0.5088(4) 0.0504(6) 0.51614(14) 0.0887(16) Uani 1 1 d . . . . .
H2A H -0.573910 0.021156 0.530321 0.106 Uiso 1 1 calc R U . . .
H2B H -0.528438 0.138721 0.503945 0.106 Uiso 1 1 calc R U . . .
N2 N 1.1988(3) 0.4560(4) 0.89724(9) 0.0585(8) Uani 1 1 d . . . . .
O2 O 0.3224(3) 0.4787(4) 0.58224(8) 0.0830(9) Uani 1 1 d . U . . .
O3 O 0.4762(3) -0.0867(3) 0.95249(7) 0.0686(8) Uani 1 1 d D . . . .
H3 H 0.459(6) -0.086(7) 0.9797(7) 0.15(3) Uiso 1 1 d D . . . .
O4 O 1.0329(2) 0.4084(3) 0.83777(8) 0.0661(8) Uani 1 1 d D . . . .
H4 H 1.095(3) 0.419(3) 0.8586(9) 0.099 Uiso 1 1 calc DR U . . .
C007 C 0.5217(2) 0.2440(3) 0.75655(8) 0.0357(6) Uani 1 1 d . . . . .
O7 O 1.0073(2) 0.2146(3) 0.87042(9) 0.0719(8) Uani 1 1 d . . . . .
O6 O -0.0175(2) 0.1007(3) 0.65188(9) 0.0744(8) Uani 1 1 d . . . . .
H6 H -0.080774 0.110520 0.638575 0.112 Uiso 1 1 calc R U . . .
C5 C 0.2894(6) 0.4478(10) 0.4781(4) 0.190(4) Uani 1 1 d . U . . .
H5A H 0.279402 0.457514 0.449276 0.285 Uiso 1 1 calc R U . . .
H5B H 0.260365 0.528207 0.490294 0.285 Uiso 1 1 calc R U . . .
H5C H 0.246985 0.368937 0.485728 0.285 Uiso 1 1 calc R U . . .
O5 O 0.4943(4) 0.4095(4) 0.56793(9) 0.1092(14) Uani 1 1 d D . . . .
C009 C 0.6431(2) 0.2519(3) 0.77595(8) 0.0376(6) Uani 1 1 d . . . . .
O8 O 0.5087(3) 0.1304(3) 0.96968(7) 0.0642(7) Uani 1 1 d . . . . .
O00A O -0.1063(2) 0.2095(4) 0.69848(10) 0.0922(11) Uani 1 1 d . . . . .
C00B C 0.6978(3) 0.1401(3) 0.79609(9) 0.0418(7) Uani 1 1 d . . . . .
H00B H 0.660261 0.055635 0.795578 0.050 Uiso 1 1 calc R U . . .
C00C C 0.5004(2) 0.3002(3) 0.71478(8) 0.0365(6) Uani 1 1 d . . . . .
C00D C 0.4341(2) 0.1895(3) 0.77580(8) 0.0354(6) Uani 1 1 d . . . . .
C00E C 0.3147(2) 0.1683(3) 0.75528(8) 0.0358(6) Uani 1 1 d . . . . .
C00F C 0.4493(2) 0.1504(3) 0.81916(8) 0.0357(6) Uani 1 1 d . . . . .
C00G C 0.4741(3) 0.0772(3) 0.90033(8) 0.0408(7) Uani 1 1 d . . . . .
C00H C 0.4070(3) 0.3872(3) 0.70388(9) 0.0412(7) Uani 1 1 d . . . . .
H00H H 0.360189 0.416589 0.723338 0.049 Uiso 1 1 calc R U . . .
C00I C 0.8070(3) 0.1541(3) 0.81673(10) 0.0444(7) Uani 1 1 d . . . . .
H00I H 0.842243 0.079376 0.830299 0.053 Uiso 1 1 calc R U . . .
C00J C 0.8646(3) 0.2790(3) 0.81737(9) 0.0412(7) Uani 1 1 d . . . . .
C00K C 0.2983(3) 0.0947(3) 0.71942(9) 0.0411(7) Uani 1 1 d . . . . .
H00K H 0.361268 0.050425 0.709737 0.049 Uiso 1 1 calc R U . . .
C00L C 0.1895(3) 0.0869(3) 0.69807(9) 0.0442(7) Uani 1 1 d . . . . .
H00L H 0.179410 0.036991 0.674227 0.053 Uiso 1 1 calc R U . . .
C00M C 0.4837(3) 0.2465(3) 0.84856(9) 0.0432(7) Uani 1 1 d . . . . .
H00M H 0.499198 0.336027 0.841160 0.052 Uiso 1 1 calc R U . . .
C00N C 0.4951(3) 0.2101(3) 0.88883(9) 0.0454(7) Uani 1 1 d . . . . .
H00N H 0.517076 0.275779 0.908342 0.054 Uiso 1 1 calc R U . . .
C00O C 0.4259(3) 0.0176(3) 0.83097(9) 0.0457(7) Uani 1 1 d . . . . .
H00O H 0.400335 -0.047020 0.811574 0.055 Uiso 1 1 calc R U . . .
C00P C 0.2177(3) 0.2252(3) 0.77065(9) 0.0418(7) Uani 1 1 d . . . . .
H00P H 0.225944 0.267464 0.795761 0.050 Uiso 1 1 calc R U . . .
C00Q C 0.4402(3) -0.0199(4) 0.87102(9) 0.0482(8) Uani 1 1 d . . . . .
H00Q H 0.427004 -0.110100 0.878386 0.058 Uiso 1 1 calc R U . . .
C00R C 0.1090(3) 0.2195(4) 0.74884(9) 0.0453(7) Uani 1 1 d . . . . .
H00R H 0.045332 0.260526 0.759020 0.054 Uiso 1 1 calc R U . . .
C00T C 0.4872(3) 0.0413(4) 0.94356(9) 0.0458(7) Uani 1 1 d . . . . .
C00U C 0.0946(3) 0.1535(3) 0.71215(9) 0.0417(7) Uani 1 1 d . . . . .
C00V C 0.3827(3) 0.4306(3) 0.66454(9) 0.0451(7) Uani 1 1 d . . . . .
H00V H 0.319317 0.487781 0.657626 0.054 Uiso 1 1 calc R U . . .
C00X C 0.7049(3) 0.3753(3) 0.77463(10) 0.0451(7) Uani 1 1 d . . . . .
H00X H 0.672030 0.449192 0.759972 0.054 Uiso 1 1 calc R U . . .
C00Y C 0.8151(3) 0.3869(3) 0.79524(10) 0.0481(8) Uani 1 1 d . . . . .
H00Y H 0.856066 0.468652 0.794096 0.058 Uiso 1 1 calc R U . . .
C00Z C -0.0209(3) 0.1575(4) 0.68742(11) 0.0513(8) Uani 1 1 d . . . . .
C010 C 0.4525(3) 0.3893(4) 0.63538(9) 0.0491(8) Uani 1 1 d . . . . .
C011 C 0.5747(3) 0.2670(3) 0.68592(9) 0.0472(7) Uani 1 1 d . . . . .
H011 H 0.641596 0.215908 0.693187 0.057 Uiso 1 1 calc R U . . .
C012 C 0.9757(3) 0.2950(4) 0.84399(10) 0.0482(7) Uani 1 1 d . . . . .
C013 C 0.5496(3) 0.3096(4) 0.64638(10) 0.0549(9) Uani 1 1 d . . . . .
H013 H 0.598529 0.284364 0.627104 0.066 Uiso 1 1 calc R U . . .
C014 C 1.3541(3) 0.4979(5) 0.96572(12) 0.0605(9) Uani 1 1 d . . . . .
C015 C 1.2333(3) 0.3539(4) 0.92148(12) 0.0605(9) Uani 1 1 d . . . . .
H015 H 1.204572 0.266670 0.915162 0.073 Uiso 1 1 calc R U . . .
C016 C 1.3099(3) 0.3700(4) 0.95581(12) 0.0633(10) Uani 1 1 d . . . . .
H016 H 1.331391 0.294966 0.972066 0.076 Uiso 1 1 calc R U . . .
C017 C 1.2406(4) 0.5792(5) 0.90686(13) 0.0696(11) Uani 1 1 d . . . . .
H017 H 1.216335 0.652575 0.890322 0.084 Uiso 1 1 calc R U . . .
C018 C -0.4019(3) 0.0660(5) 0.54602(11) 0.0689(11) Uani 1 1 d . . . . .
C01A C 1.3185(4) 0.6041(5) 0.94026(13) 0.0720(11) Uani 1 1 d . . . . .
H01A H 1.346868 0.692172 0.945519 0.086 Uiso 1 1 calc R U . . .
C01B C -0.3295(4) 0.1766(5) 0.54486(13) 0.0728(11) Uani 1 1 d . . . . .
H01B H -0.344615 0.244120 0.525363 0.087 Uiso 1 1 calc R U . . .
C01C C -0.2341(4) 0.1865(5) 0.57290(14) 0.0764(12) Uani 1 1 d . . . . .
H01C H -0.186895 0.263593 0.572268 0.092 Uiso 1 1 calc R U . . .
C01D C 1.4392(3) 0.5187(6) 1.00323(13) 0.0753(13) Uani 1 1 d . . . . .
H01D H 1.437229 0.614081 1.011354 0.090 Uiso 1 1 calc R U . . .
H01G H 1.414379 0.463577 1.024991 0.090 Uiso 1 1 calc R U . . .
C01E C -0.2741(5) -0.0143(7) 0.60101(14) 0.0942(17) Uani 1 1 d . . . . .
H01E H -0.255139 -0.082705 0.619956 0.113 Uiso 1 1 calc R U . . .
C01F C -0.3726(5) -0.0301(7) 0.57467(14) 0.0973(18) Uani 1 1 d . . . . .
H01F H -0.419452 -0.107054 0.576453 0.117 Uiso 1 1 calc R U . . .

loop_
_atom_site_aniso_label
_atom_site_aniso_U_11
_atom_site_aniso_U_22
_atom_site_aniso_U_33
_atom_site_aniso_U_23
_atom_site_aniso_U_13
_atom_site_aniso_U_12
C1 0.108(3) 0.065(2) 0.0400(18) 0.0096(17) 0.0105(19) 0.006(2)
O1 0.216(6) 0.351(10) 0.158(6) 0.082(6) -0.007(5) -0.036(7)
N1 0.0521(18) 0.117(3) 0.0500(18) -0.0102(19) -0.0126(14) -0.0060(19)
C2 0.054(2) 0.141(5) 0.067(3) -0.024(3) -0.013(2) 0.001(3)
N2 0.0456(16) 0.072(2) 0.0555(17) -0.0057(15) -0.0074(13) -0.0090(14)
O2 0.086(2) 0.112(3) 0.0483(15) 0.0156(16) -0.0053(14) 0.0072(19)
O3 0.111(2) 0.0568(15) 0.0363(13) 0.0090(11) -0.0016(14) -0.0130(15)
O4 0.0535(15) 0.090(2) 0.0513(14) 0.0112(13) -0.0128(11) -0.0294(14)
C007 0.0335(13) 0.0425(15) 0.0303(13) 0.0012(11) 0.0002(10) -0.0011(12)
O7 0.0684(17) 0.0634(16) 0.0759(18) 0.0073(14) -0.0325(14) -0.0033(14)
O6 0.0564(16) 0.097(2) 0.0636(16) -0.0195(15) -0.0259(13) 0.0095(15)
C5 0.062(3) 0.186(7) 0.313(11) 0.123(8) -0.023(5) -0.023(4)
O5 0.136(3) 0.149(3) 0.0476(16) 0.0357(19) 0.0325(18) 0.065(3)
C009 0.0313(13) 0.0473(16) 0.0338(14) 0.0017(12) 0.0019(11) -0.0001(12)
O8 0.103(2) 0.0570(14) 0.0308(11) 0.0027(10) -0.0046(12) 0.0007(14)
O00A 0.0447(15) 0.144(3) 0.085(2) -0.024(2) -0.0123(14) 0.0211(18)
C00B 0.0369(15) 0.0414(15) 0.0463(16) 0.0010(13) 0.0005(12) -0.0010(12)
C00C 0.0365(14) 0.0420(15) 0.0309(13) 0.0039(11) 0.0032(11) -0.0037(12)
C00D 0.0338(13) 0.0424(15) 0.0293(13) -0.0011(11) -0.0010(10) -0.0008(12)
C00E 0.0328(13) 0.0433(15) 0.0305(13) 0.0030(11) -0.0002(10) -0.0030(12)
C00F 0.0320(13) 0.0456(15) 0.0290(13) 0.0021(11) 0.0004(10) -0.0007(12)
C00G 0.0403(15) 0.0500(17) 0.0314(14) 0.0044(12) 0.0002(11) -0.0002(13)
C00H 0.0393(15) 0.0494(17) 0.0355(14) 0.0034(13) 0.0057(12) 0.0032(13)
C00I 0.0382(15) 0.0462(16) 0.0472(17) 0.0019(14) -0.0031(13) 0.0066(13)
C00J 0.0331(14) 0.0518(17) 0.0379(15) -0.0028(13) 0.0000(11) -0.0006(13)
C00K 0.0376(15) 0.0485(17) 0.0369(14) -0.0069(13) 0.0023(12) 0.0010(13)
C00L 0.0438(16) 0.0514(18) 0.0358(15) -0.0073(13) -0.0045(12) -0.0059(14)
C00M 0.0521(18) 0.0431(16) 0.0338(14) 0.0008(12) 0.0018(13) -0.0036(14)
C00N 0.0561(19) 0.0483(17) 0.0305(14) -0.0013(12) -0.0019(13) -0.0044(15)
C00O 0.0561(19) 0.0470(17) 0.0326(14) 0.0014(13) -0.0024(13) -0.0114(15)
C00P 0.0405(15) 0.0527(17) 0.0319(14) -0.0046(13) 0.0028(11) -0.0038(13)
C00Q 0.060(2) 0.0492(18) 0.0341(15) 0.0049(13) -0.0011(14) -0.0104(15)
C00R 0.0357(15) 0.0574(19) 0.0428(16) -0.0027(14) 0.0047(12) 0.0025(14)
C00T 0.0502(18) 0.0534(18) 0.0328(14) 0.0058(13) -0.0009(13) 0.0006(15)
C00U 0.0364(15) 0.0479(17) 0.0396(15) 0.0030(13) -0.0020(12) -0.0031(13)
C00V 0.0457(17) 0.0493(17) 0.0398(15) 0.0086(13) 0.0011(13) 0.0049(14)
C00X 0.0444(16) 0.0453(16) 0.0442(16) 0.0068(13) -0.0022(13) -0.0051(13)
C00Y 0.0445(17) 0.0471(17) 0.0513(18) 0.0044(14) -0.0023(14) -0.0104(14)
C00Z 0.0418(17) 0.058(2) 0.0512(18) 0.0036(15) -0.0073(14) -0.0028(15)
C010 0.064(2) 0.0508(18) 0.0331(15) 0.0058(13) 0.0062(14) -0.0027(16)
C011 0.0506(18) 0.0502(18) 0.0423(16) 0.0072(14) 0.0120(13) 0.0091(15)
C012 0.0401(16) 0.0590(19) 0.0444(17) -0.0077(15) -0.0015(13) -0.0012(15)
C013 0.070(2) 0.059(2) 0.0395(16) 0.0071(15) 0.0216(15) 0.0108(17)
C014 0.0406(18) 0.083(3) 0.057(2) -0.0202(19) -0.0028(15) -0.0079(17)
C015 0.0486(19) 0.063(2) 0.067(2) -0.0129(18) -0.0091(17) -0.0038(17)
C016 0.051(2) 0.068(2) 0.066(2) -0.0091(19) -0.0135(17) 0.0053(18)
C017 0.069(3) 0.070(2) 0.067(2) 0.002(2) -0.007(2) -0.012(2)
C018 0.050(2) 0.112(3) 0.0433(19) -0.010(2) -0.0027(16) -0.003(2)
C01A 0.070(3) 0.070(3) 0.073(3) -0.012(2) -0.006(2) -0.024(2)
C01B 0.063(2) 0.088(3) 0.064(2) -0.010(2) -0.0072(19) 0.007(2)
C01C 0.063(2) 0.091(3) 0.073(3) -0.016(2) -0.008(2) -0.003(2)
C01D 0.051(2) 0.109(3) 0.063(2) -0.027(2) -0.0094(18) -0.010(2)
C01E 0.083(3) 0.139(5) 0.056(2) 0.021(3) -0.015(2) -0.030(3)
C01F 0.083(3) 0.144(5) 0.062(3) 0.018(3) -0.012(2) -0.046(3)

loop_
_atom_type_symbol
_atom_type_description
_atom_type_scat_dispersion_real
_atom_type_scat_dispersion_imag
_atom_type_scat_source
C C 0.0033 0.0016 'International Tables Vol C Tables 4.2.6.8 and 6.1.1.4'
H H 0.0000 0.0000 'International Tables Vol C Tables 4.2.6.8 and 6.1.1.4'
N N 0.0061 0.0033 'International Tables Vol C Tables 4.2.6.8 and 6.1.1.4'
O O 0.0106 0.0060 'International Tables Vol C Tables 4.2.6.8 and 6.1.1.4'

loop_
_geom_angle_atom_site_label_1
_geom_angle_atom_site_label_2
_geom_angle_atom_site_label_3
_geom_angle
_geom_angle_site_symmetry_1
_geom_angle_site_symmetry_3
_geom_angle_publ_flag
O2 C1 O5 122.2(4) . . ?
O2 C1 C010 119.9(4) . . ?
O5 C1 C010 117.9(4) . . ?
C5 O1 H1 109.5 . . ?
C01E N1 C01C 116.6(4) . . ?
C2 C2 C018 112.5(5) 3_456 . ?
C2 C2 H2A 109.1 3_456 . ?
C018 C2 H2A 109.1 . . ?
C2 C2 H2B 109.1 3_456 . ?
C018 C2 H2B 109.1 . . ?
H2A C2 H2B 107.8 . . ?
C015 N2 C017 117.2(3) . . ?
C00T O3 H3 105(4) . . ?
C012 O4 H4 109.5 . . ?
C00D C007 C009 121.8(2) . . ?
C00D C007 C00C 121.6(2) . . ?
C009 C007 C00C 116.5(2) . . ?
C00Z O6 H6 109.5 . . ?
O1 C5 H5A 109.5 . . ?
O1 C5 H5B 109.5 . . ?
H5A C5 H5B 109.5 . . ?
O1 C5 H5C 109.5 . . ?
H5A C5 H5C 109.5 . . ?
H5B C5 H5C 109.5 . . ?
C00B C009 C00X 118.7(3) . . ?
C00B C009 C007 121.9(3) . . ?
C00X C009 C007 119.4(3) . . ?
C00I C00B C009 120.4(3) . . ?
C00I C00B H00B 119.8 . . ?
C009 C00B H00B 119.8 . . ?
C011 C00C C00H 118.4(3) . . ?
C011 C00C C007 120.4(3) . . ?
C00H C00C C007 121.2(3) . . ?
C007 C00D C00E 122.3(2) . . ?
C007 C00D C00F 122.7(2) . . ?
C00E C00D C00F 115.1(2) . . ?
C00K C00E C00P 118.6(3) . . ?
C00K C00E C00D 120.4(3) . . ?
C00P C00E C00D 121.0(3) . . ?
C00M C00F C00O 118.7(3) . . ?
C00M C00F C00D 120.7(3) . . ?
C00O C00F C00D 120.5(3) . . ?
C00N C00G C00Q 119.3(3) . . ?
C00N C00G C00T 119.4(3) . . ?
C00Q C00G C00T 121.3(3) . . ?
C00V C00H C00C 120.8(3) . . ?
C00V C00H H00H 119.6 . . ?
C00C C00H H00H 119.6 . . ?
C00B C00I C00J 120.4(3) . . ?
C00B C00I H00I 119.8 . . ?
C00J C00I H00I 119.8 . . ?
C00Y C00J C00I 119.4(3) . . ?
C00Y C00J C012 121.6(3) . . ?
C00I C00J C012 118.9(3) . . ?
C00L C00K C00E 120.6(3) . . ?
C00L C00K H00K 119.7 . . ?
C00E C00K H00K 119.7 . . ?
C00K C00L C00U 120.2(3) . . ?
C00K C00L H00L 119.9 . . ?
C00U C00L H00L 119.9 . . ?
C00N C00M C00F 120.4(3) . . ?
C00N C00M H00M 119.8 . . ?
C00F C00M H00M 119.8 . . ?
C00G C00N C00M 120.6(3) . . ?
C00G C00N H00N 119.7 . . ?
C00M C00N H00N 119.7 . . ?
C00Q C00O C00F 121.0(3) . . ?
C00Q C00O H00O 119.5 . . ?
C00F C00O H00O 119.5 . . ?
C00R C00P C00E 120.5(3) . . ?
C00R C00P H00P 119.7 . . ?
C00E C00P H00P 119.7 . . ?
C00O C00Q C00G 119.9(3) . . ?
C00O C00Q H00Q 120.1 . . ?
C00G C00Q H00Q 120.1 . . ?
C00U C00R C00P 120.5(3) . . ?
C00U C00R H00R 119.8 . . ?
C00P C00R H00R 119.8 . . ?
O8 C00T O3 122.3(3) . . ?
O8 C00T C00G 120.9(3) . . ?
O3 C00T C00G 116.8(3) . . ?
C00R C00U C00L 119.2(3) . . ?
C00R C00U C00Z 119.9(3) . . ?
C00L C00U C00Z 120.8(3) . . ?
C00H C00V C010 120.2(3) . . ?
C00H C00V H00V 119.9 . . ?
C010 C00V H00V 119.9 . . ?
C00Y C00X C009 119.8(3) . . ?
C00Y C00X H00X 120.1 . . ?
C009 C00X H00X 120.1 . . ?
C00J C00Y C00X 120.9(3) . . ?
C00J C00Y H00Y 119.6 . . ?
C00X C00Y H00Y 119.6 . . ?
O00A C00Z O6 123.9(3) . . ?
O00A C00Z C00U 123.7(3) . . ?
O6 C00Z C00U 112.4(3) . . ?
C013 C010 C00V 119.3(3) . . ?
C013 C010 C1 121.2(3) . . ?
C00V C010 C1 119.4(3) . . ?
C013 C011 C00C 120.4(3) . . ?
C013 C011 H011 119.8 . . ?
C00C C011 H011 119.8 . . ?
O7 C012 O4 122.9(3) . . ?
O7 C012 C00J 122.9(3) . . ?
O4 C012 C00J 114.1(3) . . ?
C010 C013 C011 120.4(3) . . ?
C010 C013 H013 119.8 . . ?
C011 C013 H013 119.8 . . ?
C016 C014 C01A 117.0(3) . . ?
C016 C014 C01D 120.7(4) . . ?
C01A C014 C01D 122.2(4) . . ?
N2 C015 C016 123.4(4) . . ?
N2 C015 H015 118.3 . . ?
C016 C015 H015 118.3 . . ?
C014 C016 C015 119.5(4) . . ?
C014 C016 H016 120.3 . . ?
C015 C016 H016 120.3 . . ?
N2 C017 C01A 123.2(4) . . ?
N2 C017 H017 118.4 . . ?
C01A C017 H017 118.4 . . ?
C01F C018 C01B 117.2(4) . . ?
C01F C018 C2 121.5(5) . . ?
C01B C018 C2 121.3(4) . . ?
C014 C01A C017 119.6(4) . . ?
C014 C01A H01A 120.2 . . ?
C017 C01A H01A 120.2 . . ?
C018 C01B C01C 119.0(5) . . ?
C018 C01B H01B 120.5 . . ?
C01C C01B H01B 120.5 . . ?
N1 C01C C01B 123.8(5) . . ?
N1 C01C H01C 118.1 . . ?
C01B C01C H01C 118.1 . . ?
C01D C01D C014 112.7(4) 3_867 . ?
C01D C01D H01D 109.0 3_867 . ?
C014 C01D H01D 109.0 . . ?
C01D C01D H01G 109.0 3_867 . ?
C014 C01D H01G 109.0 . . ?
H01D C01D H01G 107.8 . . ?
N1 C01E C01F 123.1(5) . . ?
N1 C01E H01E 118.4 . . ?
C01F C01E H01E 118.4 . . ?
C018 C01F C01E 120.2(5) . . ?
C018 C01F H01F 119.9 . . ?
C01E C01F H01F 119.9 . . ?

loop_
_geom_bond_atom_site_label_1
_geom_bond_atom_site_label_2
_geom_bond_distance
_geom_bond_site_symmetry_2
_geom_bond_publ_flag
C1 O2 1.245(5) . ?
C1 O5 1.258(5) . ?
C1 C010 1.489(5) . ?
O1 C5 1.385(9) . ?
O1 H1 0.8200 . ?
N1 C01E 1.310(6) . ?
N1 C01C 1.322(6) . ?
C2 C2 1.487(10) 3_456 ?
C2 C018 1.512(5) . ?
C2 H2A 0.9700 . ?
C2 H2B 0.9700 . ?
N2 C015 1.318(5) . ?
N2 C017 1.323(5) . ?
O3 C00T 1.293(4) . ?
O3 H3 0.949(10) . ?
O4 C012 1.314(4) . ?
O4 H4 0.952(10) . ?
C007 C00D 1.359(4) . ?
C007 C009 1.483(4) . ?
C007 C00C 1.495(4) . ?
O7 C012 1.209(4) . ?
O6 C00Z 1.313(4) . ?
O6 H6 0.8200 . ?
C5 H5A 0.9600 . ?
C5 H5B 0.9600 . ?
C5 H5C 0.9600 . ?
C009 C00B 1.398(4) . ?
C009 C00X 1.401(4) . ?
O8 C00T 1.239(4) . ?
O00A C00Z 1.197(5) . ?
C00B C00I 1.379(4) . ?
C00B H00B 0.9300 . ?
C00C C011 1.390(4) . ?
C00C C00H 1.391(4) . ?
C00D C00E 1.488(4) . ?
C00D C00F 1.489(4) . ?
C00E C00K 1.392(4) . ?
C00E C00P 1.392(4) . ?
C00F C00M 1.386(4) . ?
C00F C00O 1.388(4) . ?
C00G C00N 1.381(5) . ?
C00G C00Q 1.389(4) . ?
C00G C00T 1.477(4) . ?
C00H C00V 1.380(4) . ?
C00H H00H 0.9300 . ?
C00I C00J 1.386(5) . ?
C00I H00I 0.9300 . ?
C00J C00Y 1.377(5) . ?
C00J C012 1.491(4) . ?
C00K C00L 1.381(4) . ?
C00K H00K 0.9300 . ?
C00L C00U 1.394(5) . ?
C00L H00L 0.9300 . ?
C00M C00N 1.383(4) . ?
C00M H00M 0.9300 . ?
C00N H00N 0.9300 . ?
C00O C00Q 1.379(4) . ?
C00O H00O 0.9300 . ?
C00P C00R 1.384(4) . ?
C00P H00P 0.9300 . ?
C00Q H00Q 0.9300 . ?
C00R C00U 1.378(4) . ?
C00R H00R 0.9300 . ?
C00U C00Z 1.494(4) . ?
C00V C010 1.383(5) . ?
C00V H00V 0.9300 . ?
C00X C00Y 1.386(4) . ?
C00X H00X 0.9300 . ?
C00Y H00Y 0.9300 . ?
C010 C013 1.382(5) . ?
C011 C013 1.385(4) . ?
C011 H011 0.9300 . ?
C013 H013 0.9300 . ?
C014 C016 1.375(6) . ?
C014 C01A 1.376(6) . ?
C014 C01D 1.524(5) . ?
C015 C016 1.383(5) . ?
C015 H015 0.9300 . ?
C016 H016 0.9300 . ?
C017 C01A 1.380(6) . ?
C017 H017 0.9300 . ?
C018 C01F 1.358(7) . ?
C018 C01B 1.366(6) . ?
C01A H01A 0.9300 . ?
C01B C01C 1.373(6) . ?
C01B H01B 0.9300 . ?
C01C H01C 0.9300 . ?
C01D C01D 1.484(8) 3_867 ?
C01D H01D 0.9700 . ?
C01D H01G 0.9700 . ?
C01E C01F 1.373(6) . ?
C01E H01E 0.9300 . ?
C01F H01F 0.9300 . ?
